data_1549632
loop_
_publ_author_name
'Deegan, Meaghan M.'
'Peters, Jonas C.'

_publ_section_title
;
 Electrophile-promoted Fe-to-N<sub>2</sub> hydride migration in highly
 reduced Fe(N<sub>2</sub>)(H) complexes.
;
_journal_issue 29
_journal_name_full 'Chemical science'
_journal_page_first 6264
_journal_page_last 6270
_journal_paper_doi 10.1039/c8sc02380h
_journal_volume 9
_journal_year 2018
_chemical_formula_moiety 'C49 H85 B Fe K N2 O P3 Si'
_chemical_formula_sum 'C49 H85 B Fe K N2 O P3 Si'
_chemical_formula_weight 944.94
_space_group_crystal_system triclinic
_space_group_IT_number 2
_space_group_name_Hall '-P 1'
_space_group_name_H-M_alt 'P -1'
_symmetry_space_group_name_Hall '-P 1'
_symmetry_space_group_name_H-M 'P -1'
_atom_sites_solution_hydrogens mixed
_audit_creation_date 2018-05-27
_audit_creation_method
;
Olex2 1.2
(compiled 2018.04.26 svn.r3504 for OlexSys, GUI svn.r5492)
;
_audit_update_record
;
2018-05-30 deposited with the CCDC.
2018-06-27 downloaded from the CCDC.
;
_cell_angle_alpha 97.411(10)
_cell_angle_beta 95.734(4)
_cell_angle_gamma 117.826(8)
_cell_formula_units_Z 2
_cell_length_a 12.4653(18)
_cell_length_b 13.091(3)
_cell_length_c 21.997(3)
_cell_measurement_reflns_used 9536
_cell_measurement_temperature 100(2)
_cell_measurement_theta_max 33.91
_cell_measurement_theta_min 2.66
_cell_volume 3095.0(10)
_computing_cell_refinement 'SAINT v8.37A (Bruker, 2015)'
_computing_data_reduction 'SAINT v8.37A (Bruker, 2015)'
_computing_molecular_graphics 'Olex2 (Dolomanov et al., 2009)'
_computing_publication_material 'Olex2 (Dolomanov et al., 2009)'
_computing_structure_refinement 'SHELXL-2014/7 (Sheldrick, 2014)'
_diffrn_ambient_temperature 100.0
_diffrn_measured_fraction_theta_full 0.998
_diffrn_measured_fraction_theta_max 0.996
_diffrn_measurement_device_type 'Bruker APEX-II CCD'
_diffrn_measurement_method '\f and \w scans'
_diffrn_radiation_type MoK\a
_diffrn_radiation_wavelength 0.71073
_diffrn_reflns_av_R_equivalents 0.0522
_diffrn_reflns_av_unetI/netI 0.0369
_diffrn_reflns_Laue_measured_fraction_full 0.998
_diffrn_reflns_Laue_measured_fraction_max 0.996
_diffrn_reflns_limit_h_max 19
_diffrn_reflns_limit_h_min -19
_diffrn_reflns_limit_k_max 20
_diffrn_reflns_limit_k_min -20
_diffrn_reflns_limit_l_max 34
_diffrn_reflns_limit_l_min -34
_diffrn_reflns_number 173434
_diffrn_reflns_point_group_measured_fraction_full 0.998
_diffrn_reflns_point_group_measured_fraction_max 0.996
_diffrn_reflns_theta_full 25.242
_diffrn_reflns_theta_max 34.044
_diffrn_reflns_theta_min 2.255
_diffrn_standards_number 0
_exptl_absorpt_coefficient_mu 0.438
_exptl_absorpt_correction_T_max 0.7467
_exptl_absorpt_correction_T_min 0.7201
_exptl_absorpt_correction_type multi-scan
_exptl_absorpt_process_details
'SADABS-2016/2 (Bruker,2016/2) was used for absorption correction. wR2(int) was 0.0758 before and 0.0521 after correction. The Ratio of minimum to maximum transmission is 0.9644. The \l/2 correction factor is Not present.'
_exptl_crystal_colour brown
_exptl_crystal_colour_primary brown
_exptl_crystal_density_diffrn 1.014
_exptl_crystal_description block
_exptl_crystal_F_000 1020
_exptl_crystal_size_max 0.274
_exptl_crystal_size_mid 0.197
_exptl_crystal_size_min 0.106
_refine_diff_density_max 0.956
_refine_diff_density_min -0.709
_refine_diff_density_rms 0.065
_refine_ls_extinction_method none
_refine_ls_goodness_of_fit_ref 1.030
_refine_ls_hydrogen_treatment mixed
_refine_ls_matrix_type full
_refine_ls_number_parameters 620
_refine_ls_number_reflns 25264
_refine_ls_number_restraints 60
_refine_ls_restrained_S_all 1.032
_refine_ls_R_factor_all 0.0555
_refine_ls_R_factor_gt 0.0397
_refine_ls_shift/su_max 0.001
_refine_ls_shift/su_mean 0.000
_refine_ls_structure_factor_coef Fsqd
_refine_ls_weighting_details 'w=1/[\s^2^(Fo^2^)+(0.0500P)^2^+0.9140P] where P=(Fo^2^+2Fc^2^)/3'
_refine_ls_weighting_scheme calc
_refine_ls_wR_factor_gt 0.0957
_refine_ls_wR_factor_ref 0.1014
_reflns_Friedel_coverage 0.000
_reflns_number_gt 20001
_reflns_number_total 25264
_reflns_threshold_expression 'I > 2\s(I)'
_cod_data_source_file c8sc02380h2.cif
_cod_data_source_block Complex5
_cod_depositor_comments 'Adding full bibliography for 1549629--1549633.cif.'
_cod_original_cell_volume 3095.1(10)
_cod_database_code 1549632
_shelx_shelxl_version_number 2014/7
_shelx_space_group_comment
;
The symmetry employed for this shelxl refinement is uniquely defined
by the following loop, which should always be used as a source of
symmetry information in preference to the above space-group names.
They are only intended as comments.
;
_shelx_estimated_absorpt_t_max 0.955
_shelx_estimated_absorpt_t_min 0.889
_olex2_refinement_description
;
1. Fixed Uiso
 At 1.2 times of:
  All B(H) groups, All C(H) groups, All C(H,H) groups
 At 1.5 times of:
  All C(H,H,H) groups, All C(H,H,H,H,H,H) groups
2. Rigid body (RIGU) restrains
 C46A, C47A, C48A, C49A, O1, O2, C49B, C48B, C47B, C46B
 with sigma for 1-2 distances of 0.004 and sigma for 1-3 distances of 0.004
3. Others
 Sof(H45D)=Sof(H45E)=Sof(H45F)=Sof(C43B)=Sof(H43B)=Sof(C44B)=Sof(H44D)=
 Sof(H44E)=Sof(H44F)=1-FVAR(1)
 Sof(H45A)=Sof(H45B)=Sof(H45C)=Sof(C43A)=Sof(H43A)=Sof(C44A)=Sof(H44A)=
 Sof(H44B)=Sof(H44C)=FVAR(1)
 Sof(O2)=Sof(C49B)=Sof(H49C)=Sof(H49D)=Sof(C48B)=Sof(H48C)=Sof(H48D)=Sof(C47B)=
 Sof(H47C)=Sof(H47D)=Sof(C46B)=Sof(H46C)=Sof(H46D)=1-FVAR(2)
 Sof(C46A)=Sof(H46A)=Sof(H46B)=Sof(C47A)=Sof(H47A)=Sof(H47B)=Sof(C48A)=
 Sof(H48A)=Sof(H48B)=Sof(C49A)=Sof(H49A)=Sof(H49B)=Sof(O1)=FVAR(2)
4.a Ternary CH refined with riding coordinates:
 C22(H22), C31(H31), C37(H37), C7(H7), C10(H10), C43A(H43A), B1(H1), C34(H34),
 C40(H40), C19(H19), C43B(H43B)
4.b Secondary CH2 refined with riding coordinates:
 C46A(H46A,H46B), C47A(H47A,H47B), C48A(H48A,H48B), C49A(H49A,H49B), C49B(H49C,
 H49D), C48B(H48C,H48D), C47B(H47C,H47D), C46B(H46C,H46D)
4.c Aromatic/amide H refined with riding coordinates:
 C3(H3), C29(H29), C28(H28), C15(H15), C26(H26), C27(H27), C5(H5), C18(H18),
 C16(H16), C4(H4), C17(H17), C6(H6)
4.d Idealised Me refined as rotating group:
 C20(H20A,H20B,H20C), C9(H9A,H9B,H9C), C24(H24A,H24B,H24C), C45(H45A,H45B,
 H45C), C45(H45D,H45E,H45F), C39(H39A,H39B,H39C), C35(H35A,H35B,H35C), C8(H8A,
 H8B,H8C), C11(H11A,H11B,H11C), C32(H32A,H32B,H32C), C36(H36A,H36B,H36C),
 C33(H33A,H33B,H33C), C38(H38A,H38B,H38C), C42(H42A,H42B,H42C), C21(H21A,H21B,
 H21C), C23(H23A,H23B,H23C), C41(H41A,H41B,H41C), C44A(H44A,H44B,H44C),
 C12(H12A,H12B,H12C), C44B(H44D,H44E,H44F)
;
_olex2_submission_special_instructions 'No special instructions were received'

loop_
_space_group_symop_operation_xyz
'x, y, z'
'-x, -y, -z'

loop_
_atom_site_label
_atom_site_type_symbol
_atom_site_fract_x
_atom_site_fract_y
_atom_site_fract_z
_atom_site_U_iso_or_equiv
_atom_site_adp_type
_atom_site_occupancy
_atom_site_site_symmetry_order
_atom_site_calc_flag
_atom_site_refinement_flags_posn
_atom_site_refinement_flags_adp
_atom_site_refinement_flags_occupancy
_atom_site_disorder_assembly
_atom_site_disorder_group
Fe1 Fe 0.51083(2) 0.55411(2) 0.25287(2) 0.01005(3) Uani 1 1 d . . . . .
P1 P 0.48810(2) 0.39558(2) 0.28877(2) 0.01134(5) Uani 1 1 d . . . . .
P2 P 0.54084(3) 0.55805(3) 0.15725(2) 0.01240(5) Uani 1 1 d . . . . .
K1 K 0.71671(2) 0.85442(2) 0.28473(2) 0.01685(5) Uani 1 1 d . . . . .
P3 P 0.81198(2) 0.71838(2) 0.41719(2) 0.01196(5) Uani 1 1 d . . . . .
Si1 Si 0.35214(3) 0.75690(3) 0.33863(2) 0.01839(7) Uani 1 1 d . . . . .
C20 C 0.35212(12) 0.33880(11) 0.08828(6) 0.0227(2) Uani 1 1 d . . . . .
H20A H 0.4148 0.3137 0.0868 0.034 Uiso 1 1 calc GR . . . .
H20B H 0.2870 0.2960 0.0513 0.034 Uiso 1 1 calc GR . . . .
H20C H 0.3164 0.3218 0.1259 0.034 Uiso 1 1 calc GR . . . .
N2 N 0.47000(9) 0.74484(9) 0.30721(5) 0.01796(18) Uani 1 1 d . . . . .
C2 C 0.74521(9) 0.49429(9) 0.30992(5) 0.01153(17) Uani 1 1 d . . . . .
C9 C 0.46054(12) 0.47175(12) 0.40757(6) 0.0213(2) Uani 1 1 d . . . . .
H9A H 0.5401 0.4800 0.4254 0.032 Uiso 1 1 calc GR . . . .
H9B H 0.4084 0.4585 0.4394 0.032 Uiso 1 1 calc GR . . . .
H9C H 0.4740 0.5439 0.3931 0.032 Uiso 1 1 calc GR . . . .
C3 C 0.85491(10) 0.49372(10) 0.33256(5) 0.01431(18) Uani 1 1 d . . . . .
H3 H 0.9305 0.5505 0.3235 0.017 Uiso 1 1 calc R . . . .
C29 C 0.98440(10) 0.91042(10) 0.37067(5) 0.01589(19) Uani 1 1 d . . . . .
H29 H 1.0032 0.9526 0.4122 0.019 Uiso 1 1 calc R . . . .
C24 C 0.55301(12) 0.78310(11) 0.15505(6) 0.0219(2) Uani 1 1 d . . . . .
H24A H 0.4875 0.7655 0.1202 0.033 Uiso 1 1 calc GR . . . .
H24B H 0.6133 0.8673 0.1633 0.033 Uiso 1 1 calc GR . . . .
H24C H 0.5171 0.7628 0.1923 0.033 Uiso 1 1 calc GR . . . .
C28 C 1.04563(11) 0.96967(11) 0.32611(6) 0.0192(2) Uani 1 1 d . . . . .
H28 H 1.1039 1.0514 0.3369 0.023 Uiso 1 1 calc R . . . .
C30 C 0.89562(9) 0.79016(9) 0.35621(5) 0.01219(17) Uani 1 1 d . . . . .
C13 C 0.65985(10) 0.51773(10) 0.14255(5) 0.01392(18) Uani 1 1 d . . . . .
C22 C 0.61766(11) 0.71032(10) 0.13821(5) 0.0173(2) Uani 1 1 d . . . . .
H22 H 0.7004 0.7533 0.1662 0.021 Uiso 1 1 calc R . . . .
C25 C 0.86564(9) 0.72481(9) 0.29387(5) 0.01169(17) Uani 1 1 d . . . . .
C15 C 0.84246(11) 0.51178(11) 0.18322(5) 0.0179(2) Uani 1 1 d . . . . .
H15 H 0.9057 0.5283 0.2170 0.021 Uiso 1 1 calc R . . . .
C26 C 0.93251(10) 0.78795(10) 0.25068(5) 0.01552(19) Uani 1 1 d . . . . .
H26 H 0.9170 0.7469 0.2091 0.019 Uiso 1 1 calc R . . . .
C31 C 0.81398(10) 0.84398(10) 0.46960(5) 0.01362(18) Uani 1 1 d . . . . .
H31 H 0.9013 0.9070 0.4856 0.016 Uiso 1 1 calc R . . . .
N1 N 0.48414(8) 0.65831(8) 0.28887(4) 0.01286(16) Uani 1 1 d . . . . .
C45 C 0.32276(14) 0.95353(13) 0.38841(8) 0.0308(3) Uani 1 1 d . . . . .
H45A H 0.2378 0.9064 0.3654 0.046 Uiso 0.771(6) 1 calc GR . P A 1
H45B H 0.3495 1.0374 0.3908 0.046 Uiso 0.771(6) 1 calc GR . P A 1
H45C H 0.3266 0.9374 0.4306 0.046 Uiso 0.771(6) 1 calc GR . P A 1
H45D H 0.2760 0.9410 0.3471 0.046 Uiso 0.229(6) 1 calc GR . P A 2
H45E H 0.3611 1.0368 0.4086 0.046 Uiso 0.229(6) 1 calc GR . P A 2
H45F H 0.2670 0.9049 0.4139 0.046 Uiso 0.229(6) 1 calc GR . P A 2
C27 C 1.02013(11) 0.90742(11) 0.26578(6) 0.0195(2) Uani 1 1 d . . . . .
H27 H 1.0621 0.9459 0.2349 0.023 Uiso 1 1 calc R . . . .
C37 C 0.20953(12) 0.68690(13) 0.27539(7) 0.0252(3) Uani 1 1 d . . . . .
H37 H 0.1438 0.6977 0.2931 0.030 Uiso 1 1 calc R . . . .
C14 C 0.74847(10) 0.53912(10) 0.19492(5) 0.01289(17) Uani 1 1 d . . . . .
C7 C 0.39671(10) 0.36692(10) 0.35251(5) 0.0164(2) Uani 1 1 d . . . . .
H7 H 0.3909 0.2954 0.3669 0.020 Uiso 1 1 calc R . . . .
C5 C 0.74752(11) 0.33087(10) 0.38293(6) 0.0187(2) Uani 1 1 d . . . . .
H5 H 0.7482 0.2771 0.4079 0.022 Uiso 1 1 calc R . . . .
C10 C 0.41144(10) 0.24658(10) 0.23520(5) 0.0169(2) Uani 1 1 d . . . . .
H10 H 0.3409 0.2422 0.2068 0.020 Uiso 1 1 calc R . . . .
C43A C 0.40679(18) 0.92164(16) 0.35508(11) 0.0173(4) Uani 0.771(6) 1 d . . P A 1
H43A H 0.4048 0.9450 0.3136 0.021 Uiso 0.771(6) 1 calc R . P A 1
C39 C 0.23057(17) 0.74356(18) 0.21762(8) 0.0423(4) Uani 1 1 d . . . . .
H39A H 0.2572 0.8277 0.2299 0.063 Uiso 1 1 calc GR . . . .
H39B H 0.1535 0.7052 0.1871 0.063 Uiso 1 1 calc GR . . . .
H39C H 0.2944 0.7339 0.1991 0.063 Uiso 1 1 calc GR . . . .
C35 C 1.04295(11) 0.80865(11) 0.50463(6) 0.0219(2) Uani 1 1 d . . . . .
H35A H 1.0819 0.8676 0.4792 0.033 Uiso 1 1 calc GR . . . .
H35B H 1.1033 0.7882 0.5233 0.033 Uiso 1 1 calc GR . . . .
H35C H 1.0136 0.8409 0.5377 0.033 Uiso 1 1 calc GR . . . .
C8 C 0.26571(11) 0.34286(12) 0.32732(6) 0.0221(2) Uani 1 1 d . . . . .
H8A H 0.2703 0.4116 0.3120 0.033 Uiso 1 1 calc GR . . . .
H8B H 0.2174 0.3279 0.3608 0.033 Uiso 1 1 calc GR . . . .
H8C H 0.2260 0.2738 0.2931 0.033 Uiso 1 1 calc GR . . . .
C18 C 0.66441(11) 0.46758(11) 0.08313(5) 0.0193(2) Uani 1 1 d . . . . .
H18 H 0.6035 0.4532 0.0486 0.023 Uiso 1 1 calc R . . . .
C11 C 0.49979(12) 0.23847(11) 0.19367(6) 0.0219(2) Uani 1 1 d . . . . .
H11A H 0.5366 0.3095 0.1758 0.033 Uiso 1 1 calc GR . . . .
H11B H 0.4542 0.1689 0.1600 0.033 Uiso 1 1 calc GR . . . .
H11C H 0.5651 0.2319 0.2186 0.033 Uiso 1 1 calc GR . . . .
B1 B 0.75130(10) 0.58903(10) 0.26762(5) 0.01120(19) Uani 1 1 d . . . . .
H1 H 0.6733 0.5932 0.2682 0.013 Uiso 1 1 calc R . . . .
C16 C 0.84639(12) 0.46174(13) 0.12430(6) 0.0237(2) Uani 1 1 d . . . . .
H16 H 0.9105 0.4434 0.1186 0.028 Uiso 1 1 calc R . . . .
C32 C 0.74401(11) 0.89478(11) 0.43441(5) 0.0175(2) Uani 1 1 d . . . . .
H32A H 0.7963 0.9455 0.4085 0.026 Uiso 1 1 calc GR . . . .
H32B H 0.7224 0.9411 0.4644 0.026 Uiso 1 1 calc GR . . . .
H32C H 0.6686 0.8302 0.4079 0.026 Uiso 1 1 calc GR . . . .
C4 C 0.85648(10) 0.41303(10) 0.36772(5) 0.0179(2) Uani 1 1 d . . . . .
H4 H 0.9319 0.4142 0.3813 0.021 Uiso 1 1 calc R . . . .
C17 C 0.75617(13) 0.43860(13) 0.07383(6) 0.0244(3) Uani 1 1 d . . . . .
H17 H 0.7573 0.4034 0.0335 0.029 Uiso 1 1 calc R . . . .
C1 C 0.63471(9) 0.40703(9) 0.32388(5) 0.01230(17) Uani 1 1 d . . . . .
C36 C 0.87553(13) 0.60057(12) 0.50066(6) 0.0240(2) Uani 1 1 d . . . . .
H36A H 0.8511 0.6304 0.5369 0.036 Uiso 1 1 calc GR . . . .
H36B H 0.9356 0.5762 0.5147 0.036 Uiso 1 1 calc GR . . . .
H36C H 0.8027 0.5328 0.4741 0.036 Uiso 1 1 calc GR . . . .
C33 C 0.75305(11) 0.79758(11) 0.52455(5) 0.0189(2) Uani 1 1 d . . . . .
H33A H 0.6710 0.7294 0.5087 0.028 Uiso 1 1 calc GR . . . .
H33B H 0.7452 0.8597 0.5504 0.028 Uiso 1 1 calc GR . . . .
H33C H 0.8040 0.7740 0.5497 0.028 Uiso 1 1 calc GR . . . .
C38 C 0.16211(13) 0.55404(14) 0.25630(7) 0.0303(3) Uani 1 1 d . . . . .
H38A H 0.2272 0.5408 0.2417 0.045 Uiso 1 1 calc GR . . . .
H38B H 0.0900 0.5195 0.2227 0.045 Uiso 1 1 calc GR . . . .
H38C H 0.1388 0.5169 0.2923 0.045 Uiso 1 1 calc GR . . . .
C42 C 0.41684(13) 0.73335(16) 0.46349(7) 0.0345(3) Uani 1 1 d . . . . .
H42A H 0.4946 0.7455 0.4510 0.052 Uiso 1 1 calc GR . . . .
H42B H 0.3961 0.6809 0.4935 0.052 Uiso 1 1 calc GR . . . .
H42C H 0.4258 0.8094 0.4827 0.052 Uiso 1 1 calc GR . . . .
C34 C 0.93369(10) 0.69790(10) 0.46344(5) 0.01608(19) Uani 1 1 d . . . . .
H34 H 0.9698 0.6675 0.4319 0.019 Uiso 1 1 calc R . . . .
C40 C 0.31387(11) 0.67759(11) 0.40601(6) 0.0198(2) Uani 1 1 d . . . . .
H40 H 0.3009 0.5965 0.3911 0.024 Uiso 1 1 calc R . . . .
C6 C 0.63723(10) 0.32832(10) 0.36108(5) 0.01622(19) Uani 1 1 d . . . . .
H6 H 0.5626 0.2725 0.3715 0.019 Uiso 1 1 calc R . . . .
C21 C 0.31246(12) 0.50934(13) 0.09004(6) 0.0267(3) Uani 1 1 d . . . . .
H21A H 0.2849 0.5047 0.1303 0.040 Uiso 1 1 calc GR . . . .
H21B H 0.2422 0.4570 0.0565 0.040 Uiso 1 1 calc GR . . . .
H21C H 0.3469 0.5906 0.0836 0.040 Uiso 1 1 calc GR . . . .
C23 C 0.64468(14) 0.71683(12) 0.07204(6) 0.0254(3) Uani 1 1 d . . . . .
H23A H 0.6873 0.6719 0.0620 0.038 Uiso 1 1 calc GR . . . .
H23B H 0.6970 0.7993 0.0694 0.038 Uiso 1 1 calc GR . . . .
H23C H 0.5670 0.6835 0.0424 0.038 Uiso 1 1 calc GR . . . .
C41 C 0.19284(12) 0.66257(13) 0.42512(8) 0.0289(3) Uani 1 1 d . . . . .
H41A H 0.2007 0.7403 0.4391 0.043 Uiso 1 1 calc GR . . . .
H41B H 0.1755 0.6189 0.4591 0.043 Uiso 1 1 calc GR . . . .
H41C H 0.1251 0.6189 0.3893 0.043 Uiso 1 1 calc GR . . . .
C44A C 0.53988(17) 0.99837(15) 0.39096(13) 0.0258(5) Uani 0.771(6) 1 d . . P A 1
H44A H 0.5463 0.9783 0.4321 0.039 Uiso 0.771(6) 1 calc GR . P A 1
H44B H 0.5620 1.0817 0.3960 0.039 Uiso 0.771(6) 1 calc GR . P A 1
H44C H 0.5962 0.9841 0.3676 0.039 Uiso 0.771(6) 1 calc GR . P A 1
C19 C 0.41176(10) 0.47132(10) 0.08959(5) 0.0170(2) Uani 1 1 d . . . . .
H19 H 0.4461 0.4864 0.0505 0.020 Uiso 1 1 calc R . . . .
C12 C 0.35776(12) 0.13712(11) 0.26430(6) 0.0245(2) Uani 1 1 d . . . . .
H12A H 0.4246 0.1345 0.2904 0.037 Uiso 1 1 calc GR . . . .
H12B H 0.3152 0.0663 0.2312 0.037 Uiso 1 1 calc GR . . . .
H12C H 0.2991 0.1403 0.2900 0.037 Uiso 1 1 calc GR . . . .
C46A C 0.7448(13) 1.1215(12) 0.2479(7) 0.085(4) Uani 0.416(9) 1 d . U P B 1
H46A H 0.7813 1.1815 0.2871 0.101 Uiso 0.416(9) 1 calc R . P B 1
H46B H 0.6549 1.0726 0.2459 0.101 Uiso 0.416(9) 1 calc R . P B 1
C47A C 0.7743(10) 1.1784(10) 0.1892(5) 0.074(3) Uani 0.416(9) 1 d . U P B 1
H47A H 0.7699 1.2525 0.1936 0.089 Uiso 0.416(9) 1 calc R . P B 1
H47B H 0.7178 1.1235 0.1507 0.089 Uiso 0.416(9) 1 calc R . P B 1
C48A C 0.9104(10) 1.2021(9) 0.1894(6) 0.086(3) Uani 0.416(9) 1 d . U P B 1
H48A H 0.9343 1.2121 0.1481 0.104 Uiso 0.416(9) 1 calc R . P B 1
H48B H 0.9707 1.2715 0.2215 0.104 Uiso 0.416(9) 1 calc R . P B 1
C49A C 0.8971(7) 1.0965(8) 0.2043(6) 0.076(3) Uani 0.416(9) 1 d . U P B 1
H49A H 0.9764 1.1103 0.2275 0.092 Uiso 0.416(9) 1 calc R . P B 1
H49B H 0.8746 1.0377 0.1655 0.092 Uiso 0.416(9) 1 calc R . P B 1
C43B C 0.4298(7) 0.9166(6) 0.3812(5) 0.0286(17) Uani 0.229(6) 1 d . . P A 2
H43B H 0.4683 0.9204 0.4241 0.034 Uiso 0.229(6) 1 calc R . P A 2
C44B C 0.5306(7) 0.9970(6) 0.3512(6) 0.038(2) Uani 0.229(6) 1 d . . P A 2
H44D H 0.5951 0.9742 0.3519 0.056 Uiso 0.229(6) 1 calc GR . P A 2
H44E H 0.5658 1.0784 0.3740 0.056 Uiso 0.229(6) 1 calc GR . P A 2
H44F H 0.4970 0.9913 0.3079 0.056 Uiso 0.229(6) 1 calc GR . P A 2
H H 0.3863(16) 0.4711(16) 0.2210(8) 0.034(5) Uiso 1 1 d . . . . .
O1 O 0.8040(6) 1.0522(5) 0.2412(3) 0.0385(10) Uani 0.416(9) 1 d . U P B 1
O2 O 0.7912(4) 1.0690(4) 0.2631(3) 0.0530(12) Uani 0.584(9) 1 d . U P B 2
C49B C 0.9148(4) 1.1532(6) 0.2627(6) 0.129(4) Uani 0.584(9) 1 d . U P B 2
H49C H 0.9586 1.1923 0.3061 0.154 Uiso 0.584(9) 1 calc R . P B 2
H49D H 0.9573 1.1126 0.2440 0.154 Uiso 0.584(9) 1 calc R . P B 2
C48B C 0.9200(5) 1.2371(5) 0.2292(5) 0.093(3) Uani 0.584(9) 1 d . U P B 2
H48C H 0.9763 1.3170 0.2544 0.111 Uiso 0.584(9) 1 calc R . P B 2
H48D H 0.9523 1.2282 0.1907 0.111 Uiso 0.584(9) 1 calc R . P B 2
C47B C 0.8099(6) 1.2242(4) 0.2150(3) 0.0603(14) Uani 0.584(9) 1 d . U P B 2
H47C H 0.7859 1.2099 0.1691 0.072 Uiso 0.584(9) 1 calc R . P B 2
H47D H 0.8092 1.2969 0.2334 0.072 Uiso 0.584(9) 1 calc R . P B 2
C46B C 0.7182(5) 1.1198(5) 0.2402(3) 0.0385(10) Uani 0.584(9) 1 d . U P B 2
H46C H 0.6852 1.1466 0.2742 0.046 Uiso 0.584(9) 1 calc R . P B 2
H46D H 0.6487 1.0623 0.2067 0.046 Uiso 0.584(9) 1 calc R . P B 2

loop_
_atom_site_aniso_label
_atom_site_aniso_U_11
_atom_site_aniso_U_22
_atom_site_aniso_U_33
_atom_site_aniso_U_23
_atom_site_aniso_U_13
_atom_site_aniso_U_12
Fe1 0.01059(6) 0.01236(7) 0.00851(6) 0.00185(5) 0.00148(5) 0.00674(5)
P1 0.01035(11) 0.01243(11) 0.01140(11) 0.00328(9) 0.00183(9) 0.00547(9)
P2 0.01398(12) 0.01550(12) 0.00809(10) 0.00185(9) 0.00090(9) 0.00780(10)
K1 0.01753(10) 0.01798(11) 0.01528(10) 0.00386(8) 0.00260(8) 0.00877(9)
P3 0.01184(11) 0.01190(11) 0.00962(11) 0.00089(9) 0.00222(9) 0.00400(9)
Si1 0.01489(14) 0.01643(15) 0.02691(17) 0.00211(12) 0.00717(12) 0.00999(12)
C20 0.0225(6) 0.0213(6) 0.0159(5) 0.0015(4) -0.0020(4) 0.0056(5)
N2 0.0146(4) 0.0167(4) 0.0235(5) 0.0002(4) 0.0056(4) 0.0089(4)
C2 0.0122(4) 0.0130(4) 0.0095(4) -0.0001(3) 0.0005(3) 0.0070(4)
C9 0.0234(6) 0.0266(6) 0.0147(5) 0.0044(4) 0.0065(4) 0.0122(5)
C3 0.0125(4) 0.0162(5) 0.0148(4) 0.0018(4) 0.0007(3) 0.0081(4)
C29 0.0136(4) 0.0151(5) 0.0139(4) 0.0005(4) 0.0013(4) 0.0037(4)
C24 0.0309(6) 0.0213(6) 0.0174(5) 0.0057(4) 0.0023(4) 0.0158(5)
C28 0.0152(5) 0.0159(5) 0.0193(5) 0.0033(4) 0.0035(4) 0.0018(4)
C30 0.0108(4) 0.0131(4) 0.0115(4) 0.0017(3) 0.0018(3) 0.0051(4)
C13 0.0154(4) 0.0166(5) 0.0096(4) 0.0013(3) 0.0026(3) 0.0079(4)
C22 0.0217(5) 0.0179(5) 0.0119(4) 0.0042(4) 0.0028(4) 0.0091(4)
C25 0.0101(4) 0.0146(4) 0.0105(4) 0.0022(3) 0.0021(3) 0.0061(4)
C15 0.0182(5) 0.0259(6) 0.0129(4) 0.0011(4) 0.0035(4) 0.0140(5)
C26 0.0140(4) 0.0182(5) 0.0120(4) 0.0033(4) 0.0037(4) 0.0056(4)
C31 0.0132(4) 0.0144(4) 0.0114(4) 0.0006(3) 0.0018(3) 0.0058(4)
N1 0.0117(4) 0.0154(4) 0.0123(4) 0.0016(3) 0.0019(3) 0.0075(3)
C45 0.0388(8) 0.0271(7) 0.0419(8) 0.0093(6) 0.0172(6) 0.0259(6)
C27 0.0175(5) 0.0198(5) 0.0165(5) 0.0060(4) 0.0066(4) 0.0040(4)
C37 0.0203(5) 0.0341(7) 0.0298(6) 0.0104(5) 0.0060(5) 0.0189(5)
C14 0.0137(4) 0.0148(4) 0.0108(4) 0.0017(3) 0.0029(3) 0.0075(4)
C7 0.0151(5) 0.0204(5) 0.0159(5) 0.0078(4) 0.0051(4) 0.0090(4)
C5 0.0206(5) 0.0160(5) 0.0203(5) 0.0055(4) -0.0020(4) 0.0102(4)
C10 0.0159(5) 0.0138(5) 0.0176(5) 0.0024(4) -0.0004(4) 0.0052(4)
C43A 0.0233(8) 0.0196(7) 0.0186(8) 0.0075(6) 0.0065(7) 0.0167(6)
C39 0.0421(9) 0.0598(11) 0.0384(9) 0.0234(8) 0.0095(7) 0.0318(9)
C35 0.0191(5) 0.0240(6) 0.0199(5) -0.0019(4) -0.0043(4) 0.0114(5)
C8 0.0154(5) 0.0318(6) 0.0229(6) 0.0117(5) 0.0078(4) 0.0121(5)
C18 0.0237(5) 0.0263(6) 0.0097(4) 0.0011(4) 0.0023(4) 0.0143(5)
C11 0.0270(6) 0.0174(5) 0.0195(5) -0.0009(4) 0.0035(4) 0.0105(5)
B1 0.0105(4) 0.0141(5) 0.0095(4) 0.0019(4) 0.0019(4) 0.0066(4)
C16 0.0274(6) 0.0348(7) 0.0169(5) 0.0012(5) 0.0067(4) 0.0221(6)
C32 0.0172(5) 0.0184(5) 0.0166(5) 0.0011(4) 0.0011(4) 0.0093(4)
C4 0.0165(5) 0.0183(5) 0.0197(5) 0.0023(4) -0.0023(4) 0.0106(4)
C17 0.0316(6) 0.0342(7) 0.0130(5) -0.0008(5) 0.0055(4) 0.0215(6)
C1 0.0137(4) 0.0124(4) 0.0117(4) 0.0021(3) 0.0008(3) 0.0075(4)
C36 0.0353(7) 0.0226(6) 0.0188(5) 0.0080(4) 0.0058(5) 0.0166(5)
C33 0.0206(5) 0.0240(6) 0.0137(5) 0.0032(4) 0.0062(4) 0.0116(5)
C38 0.0211(6) 0.0360(8) 0.0329(7) -0.0019(6) -0.0046(5) 0.0171(6)
C42 0.0195(6) 0.0517(10) 0.0222(6) 0.0039(6) 0.0031(5) 0.0102(6)
C34 0.0185(5) 0.0166(5) 0.0133(4) 0.0017(4) 0.0012(4) 0.0093(4)
C40 0.0147(5) 0.0221(5) 0.0230(5) 0.0008(4) 0.0041(4) 0.0099(4)
C6 0.0161(5) 0.0139(5) 0.0182(5) 0.0057(4) 0.0010(4) 0.0067(4)
C21 0.0232(6) 0.0357(7) 0.0213(6) 0.0016(5) -0.0049(5) 0.0171(6)
C23 0.0364(7) 0.0243(6) 0.0140(5) 0.0078(4) 0.0089(5) 0.0116(5)
C41 0.0191(6) 0.0319(7) 0.0432(8) 0.0165(6) 0.0149(5) 0.0146(5)
C44A 0.0235(8) 0.0151(7) 0.0392(13) 0.0043(7) 0.0051(8) 0.0100(6)
C19 0.0177(5) 0.0205(5) 0.0106(4) 0.0020(4) -0.0008(4) 0.0083(4)
C12 0.0237(6) 0.0147(5) 0.0285(6) 0.0058(5) 0.0034(5) 0.0039(5)
C46A 0.140(9) 0.059(5) 0.107(8) 0.040(5) 0.066(7) 0.077(7)
C47A 0.087(5) 0.079(6) 0.097(6) 0.053(5) 0.050(5) 0.056(5)
C48A 0.107(6) 0.072(5) 0.129(8) 0.063(5) 0.066(6) 0.064(5)
C49A 0.064(4) 0.058(4) 0.145(7) 0.065(5) 0.059(5) 0.041(3)
C43B 0.035(4) 0.026(3) 0.039(5) 0.008(3) 0.014(3) 0.024(3)
C44B 0.033(3) 0.020(3) 0.067(7) 0.010(3) 0.015(4) 0.017(3)
O1 0.047(2) 0.0163(17) 0.051(3) 0.0117(16) 0.0071(18) 0.0136(14)
O2 0.0346(14) 0.0224(14) 0.094(4) 0.0120(19) -0.0090(19) 0.0114(10)
C49B 0.0327(19) 0.056(3) 0.280(12) 0.075(6) -0.012(3) 0.0054(19)
C48B 0.061(3) 0.033(2) 0.180(8) 0.042(4) 0.033(4) 0.012(2)
C47B 0.082(3) 0.033(2) 0.075(3) 0.0143(19) 0.014(3) 0.035(2)
C46B 0.0469(19) 0.0230(17) 0.050(2) 0.0007(14) -0.0018(15) 0.0245(15)

loop_
_atom_type_symbol
_atom_type_description
_atom_type_scat_dispersion_real
_atom_type_scat_dispersion_imag
_atom_type_scat_source
C C 0.0033 0.0016 'International Tables Vol C Tables 4.2.6.8 and 6.1.1.4'
H H 0.0000 0.0000 'International Tables Vol C Tables 4.2.6.8 and 6.1.1.4'
B B 0.0013 0.0007 'International Tables Vol C Tables 4.2.6.8 and 6.1.1.4'
Fe Fe 0.3463 0.8444 'International Tables Vol C Tables 4.2.6.8 and 6.1.1.4'
K K 0.2009 0.2494 'International Tables Vol C Tables 4.2.6.8 and 6.1.1.4'
N N 0.0061 0.0033 'International Tables Vol C Tables 4.2.6.8 and 6.1.1.4'
O O 0.0106 0.0060 'International Tables Vol C Tables 4.2.6.8 and 6.1.1.4'
P P 0.1023 0.0942 'International Tables Vol C Tables 4.2.6.8 and 6.1.1.4'
Si Si 0.0817 0.0704 'International Tables Vol C Tables 4.2.6.8 and 6.1.1.4'

loop_
_geom_angle_atom_site_label_1
_geom_angle_atom_site_label_2
_geom_angle_atom_site_label_3
_geom_angle
P1 Fe1 H 80.7(7)
P2 Fe1 P1 116.585(16)
P2 Fe1 H 81.3(7)
N1 Fe1 P1 125.04(4)
N1 Fe1 P2 117.58(3)
N1 Fe1 H 98.7(7)
C7 P1 Fe1 112.77(4)
C7 P1 C10 102.20(5)
C10 P1 Fe1 120.62(4)
C1 P1 Fe1 113.66(4)
C1 P1 C7 103.73(5)
C1 P1 C10 101.85(5)
C13 P2 Fe1 111.25(4)
C13 P2 C22 98.17(5)
C13 P2 C19 105.20(5)
C22 P2 Fe1 114.87(4)
C19 P2 Fe1 121.63(4)
C19 P2 C22 102.77(5)
N2 K1 C29 131.58(3)
N2 K1 C30 116.07(3)
N2 K1 C25 119.25(3)
N2 K1 C26 140.51(3)
N2 K1 N1 25.27(3)
C30 K1 C29 24.68(3)
C30 K1 C26 44.06(3)
C25 K1 C29 44.65(3)
C25 K1 C30 26.94(3)
C25 K1 C26 25.24(3)
C26 K1 C29 48.58(3)
N1 K1 C29 123.11(3)
N1 K1 C30 100.85(3)
N1 K1 C25 96.26(3)
N1 K1 C26 115.43(3)
O1 K1 N2 120.01(14)
O1 K1 C29 97.17(15)
O1 K1 C30 120.15(15)
O1 K1 C25 120.19(14)
O1 K1 C26 96.12(14)
O1 K1 N1 139.00(15)
O2 K1 N2 112.87(11)
O2 K1 C29 97.03(10)
O2 K1 C30 121.46(10)
O2 K1 C25 127.81(11)
O2 K1 C26 105.40(12)
O2 K1 N1 135.35(10)
C30 P3 C31 102.59(5)
C30 P3 C34 100.56(5)
C31 P3 C34 102.20(5)
N2 Si1 C37 108.25(6)
N2 Si1 C43A 104.36(6)
N2 Si1 C40 111.25(5)
N2 Si1 C43B 103.6(2)
C37 Si1 C43A 106.44(9)
C37 Si1 C43B 123.8(3)
C40 Si1 C37 108.58(6)
C40 Si1 C43A 117.54(8)
C40 Si1 C43B 101.0(3)
H20A C20 H20B 109.5
H20A C20 H20C 109.5
H20B C20 H20C 109.5
C19 C20 H20A 109.5
C19 C20 H20B 109.5
C19 C20 H20C 109.5
Si1 N2 K1 149.21(5)
N1 N2 K1 77.68(6)
N1 N2 Si1 132.31(9)
C3 C2 B1 119.19(9)
C3 C2 C1 116.70(10)
C1 C2 B1 124.05(9)
H9A C9 H9B 109.5
H9A C9 H9C 109.5
H9B C9 H9C 109.5
C7 C9 H9A 109.5
C7 C9 H9B 109.5
C7 C9 H9C 109.5
C2 C3 H3 118.8
C4 C3 C2 122.48(10)
C4 C3 H3 118.8
K1 C29 H29 116.0
C28 C29 K1 88.52(7)
C28 C29 H29 118.9
C28 C29 C30 122.21(10)
C30 C29 K1 66.51(6)
C30 C29 H29 118.9
H24A C24 H24B 109.5
H24A C24 H24C 109.5
H24B C24 H24C 109.5
C22 C24 H24A 109.5
C22 C24 H24B 109.5
C22 C24 H24C 109.5
C29 C28 H28 120.6
C27 C28 C29 118.86(11)
C27 C28 H28 120.6
P3 C30 K1 103.53(4)
C29 C30 K1 88.82(7)
C29 C30 P3 119.89(8)
C29 C30 C25 119.89(10)
C25 C30 K1 75.10(6)
C25 C30 P3 120.15(8)
C14 C13 P2 116.35(8)
C18 C13 P2 122.95(8)
C18 C13 C14 120.70(10)
P2 C22 H22 105.2
C24 C22 P2 113.92(8)
C24 C22 H22 105.2
C23 C22 P2 116.29(9)
C23 C22 C24 109.86(10)
C23 C22 H22 105.2
C30 C25 K1 77.96(6)
C30 C25 B1 125.43(9)
C26 C25 K1 87.72(7)
C26 C25 C30 115.82(10)
C26 C25 B1 118.40(9)
B1 C25 K1 98.21(6)
C14 C15 H15 118.6
C16 C15 H15 118.6
C16 C15 C14 122.77(11)
K1 C26 H26 114.5
C25 C26 K1 67.05(6)
C25 C26 H26 118.2
C27 C26 K1 89.86(7)
C27 C26 C25 123.53(10)
C27 C26 H26 118.2
P3 C31 H31 109.4
C32 C31 P3 110.63(7)
C32 C31 H31 109.4
C32 C31 C33 110.11(9)
C33 C31 P3 107.96(8)
C33 C31 H31 109.4
Fe1 N1 K1 96.48(4)
N2 N1 Fe1 169.31(9)
N2 N1 K1 77.05(6)
H45A C45 H45B 109.5
H45A C45 H45C 109.5
H45B C45 H45C 109.5
H45D C45 H45E 109.5
H45D C45 H45F 109.5
H45E C45 H45F 109.5
C43A C45 H45A 109.5
C43A C45 H45B 109.5
C43A C45 H45C 109.5
C43B C45 H45D 109.5
C43B C45 H45E 109.5
C43B C45 H45F 109.5
C28 C27 C26 119.65(11)
C28 C27 H27 120.2
C26 C27 H27 120.2
Si1 C37 H37 107.7
C39 C37 Si1 113.11(11)
C39 C37 H37 107.7
C38 C37 Si1 110.42(9)
C38 C37 H37 107.7
C38 C37 C39 109.91(14)
C13 C14 B1 126.79(9)
C15 C14 C13 116.30(10)
C15 C14 B1 116.89(9)
P1 C7 H7 108.7
C9 C7 P1 110.19(8)
C9 C7 H7 108.7
C9 C7 C8 111.17(10)
C8 C7 P1 109.26(8)
C8 C7 H7 108.7
C4 C5 H5 120.4
C4 C5 C6 119.22(10)
C6 C5 H5 120.4
P1 C10 H10 106.4
C11 C10 P1 109.93(8)
C11 C10 H10 106.4
C12 C10 P1 118.12(9)
C12 C10 H10 106.4
C12 C10 C11 108.88(10)
Si1 C43A H43A 106.6
C45 C43A Si1 113.27(12)
C45 C43A H43A 106.6
C45 C43A C44A 108.76(17)
C44A C43A Si1 114.48(14)
C44A C43A H43A 106.6
C37 C39 H39A 109.5
C37 C39 H39B 109.5
C37 C39 H39C 109.5
H39A C39 H39B 109.5
H39A C39 H39C 109.5
H39B C39 H39C 109.5
H35A C35 H35B 109.5
H35A C35 H35C 109.5
H35B C35 H35C 109.5
C34 C35 H35A 109.5
C34 C35 H35B 109.5
C34 C35 H35C 109.5
C7 C8 H8A 109.5
C7 C8 H8B 109.5
C7 C8 H8C 109.5
H8A C8 H8B 109.5
H8A C8 H8C 109.5
H8B C8 H8C 109.5
C13 C18 H18 119.4
C17 C18 C13 121.27(11)
C17 C18 H18 119.4
C10 C11 H11A 109.5
C10 C11 H11B 109.5
C10 C11 H11C 109.5
H11A C11 H11B 109.5
H11A C11 H11C 109.5
H11B C11 H11C 109.5
C2 B1 C25 115.07(8)
C2 B1 C14 109.90(9)
C2 B1 H1 106.3
C25 B1 H1 106.3
C14 B1 C25 112.27(9)
C14 B1 H1 106.3
C15 C16 H16 120.1
C15 C16 C17 119.77(11)
C17 C16 H16 120.1
C31 C32 H32A 109.5
C31 C32 H32B 109.5
C31 C32 H32C 109.5
H32A C32 H32B 109.5
H32A C32 H32C 109.5
H32B C32 H32C 109.5
C3 C4 H4 120.1
C5 C4 C3 119.89(10)
C5 C4 H4 120.1
C18 C17 C16 119.14(11)
C18 C17 H17 120.4
C16 C17 H17 120.4
C2 C1 P1 117.97(8)
C6 C1 P1 121.37(8)
C6 C1 C2 120.60(9)
H36A C36 H36B 109.5
H36A C36 H36C 109.5
H36B C36 H36C 109.5
C34 C36 H36A 109.5
C34 C36 H36B 109.5
C34 C36 H36C 109.5
C31 C33 H33A 109.5
C31 C33 H33B 109.5
C31 C33 H33C 109.5
H33A C33 H33B 109.5
H33A C33 H33C 109.5
H33B C33 H33C 109.5
C37 C38 H38A 109.5
C37 C38 H38B 109.5
C37 C38 H38C 109.5
H38A C38 H38B 109.5
H38A C38 H38C 109.5
H38B C38 H38C 109.5
H42A C42 H42B 109.5
H42A C42 H42C 109.5
H42B C42 H42C 109.5
C40 C42 H42A 109.5
C40 C42 H42B 109.5
C40 C42 H42C 109.5
P3 C34 H34 105.7
C35 C34 P3 116.94(8)
C35 C34 H34 105.7
C36 C34 P3 110.94(8)
C36 C34 C35 111.04(10)
C36 C34 H34 105.7
Si1 C40 H40 106.7
C42 C40 Si1 114.24(9)
C42 C40 H40 106.7
C42 C40 C41 109.56(11)
C41 C40 Si1 112.44(9)
C41 C40 H40 106.7
C5 C6 C1 121.02(11)
C5 C6 H6 119.5
C1 C6 H6 119.5
H21A C21 H21B 109.5
H21A C21 H21C 109.5
H21B C21 H21C 109.5
C19 C21 H21A 109.5
C19 C21 H21B 109.5
C19 C21 H21C 109.5
C22 C23 H23A 109.5
C22 C23 H23B 109.5
C22 C23 H23C 109.5
H23A C23 H23B 109.5
H23A C23 H23C 109.5
H23B C23 H23C 109.5
C40 C41 H41A 109.5
C40 C41 H41B 109.5
C40 C41 H41C 109.5
H41A C41 H41B 109.5
H41A C41 H41C 109.5
H41B C41 H41C 109.5
C43A C44A H44A 109.5
C43A C44A H44B 109.5
C43A C44A H44C 109.5
H44A C44A H44B 109.5
H44A C44A H44C 109.5
H44B C44A H44C 109.5
P2 C19 H19 108.1
C20 C19 P2 111.80(8)
C20 C19 C21 109.18(11)
C20 C19 H19 108.1
C21 C19 P2 111.40(8)
C21 C19 H19 108.1
C10 C12 H12A 109.5
C10 C12 H12B 109.5
C10 C12 H12C 109.5
H12A C12 H12B 109.5
H12A C12 H12C 109.5
H12B C12 H12C 109.5
H46A C46A H46B 109.6
C47A C46A H46A 112.0
C47A C46A H46B 112.0
O1 C46A H46A 112.0
O1 C46A H46B 112.0
O1 C46A C47A 99.1(9)
C46A C47A H47A 111.6
C46A C47A H47B 111.6
C46A C47A C48A 101.1(8)
H47A C47A H47B 109.4
C48A C47A H47A 111.6
C48A C47A H47B 111.6
C47A C48A H48A 112.0
C47A C48A H48B 112.0
H48A C48A H48B 109.7
C49A C48A C47A 98.9(6)
C49A C48A H48A 112.0
C49A C48A H48B 112.0
C48A C49A H49A 109.6
C48A C49A H49B 109.6
C48A C49A O1 110.2(5)
H49A C49A H49B 108.1
O1 C49A H49A 109.6
O1 C49A H49B 109.6
Si1 C43B H43B 107.3
C45 C43B Si1 108.0(5)
C45 C43B H43B 107.3
C44B C43B Si1 112.7(6)
C44B C43B C45 113.9(6)
C44B C43B H43B 107.3
C43B C44B H44D 109.5
C43B C44B H44E 109.5
C43B C44B H44F 109.5
H44D C44B H44E 109.5
H44D C44B H44F 109.5
H44E C44B H44F 109.5
C46A O1 K1 118.9(7)
C46A O1 C49A 111.5(7)
C49A O1 K1 129.3(4)
C49B O2 K1 125.6(3)
C49B O2 C46B 104.9(4)
C46B O2 K1 128.9(4)
O2 C49B H49C 109.3
O2 C49B H49D 109.3
H49C C49B H49D 108.0
C48B C49B O2 111.4(4)
C48B C49B H49C 109.3
C48B C49B H49D 109.3
C49B C48B H48C 109.8
C49B C48B H48D 109.8
H48C C48B H48D 108.3
C47B C48B C49B 109.4(5)
C47B C48B H48C 109.8
C47B C48B H48D 109.8
C48B C47B H47C 109.8
C48B C47B H47D 109.8
C48B C47B C46B 109.2(5)
H47C C47B H47D 108.3
C46B C47B H47C 109.8
C46B C47B H47D 109.8
O2 C46B C47B 103.5(5)
O2 C46B H46C 111.1
O2 C46B H46D 111.1
C47B C46B H46C 111.1
C47B C46B H46D 111.1
H46C C46B H46D 109.0

loop_
_geom_bond_atom_site_label_1
_geom_bond_atom_site_label_2
_geom_bond_distance
Fe1 P1 2.2202(6)
Fe1 P2 2.1758(4)
Fe1 N1 1.6721(10)
Fe1 H 1.447(18)
P1 C7 1.8602(11)
P1 C10 1.8836(12)
P1 C1 1.8415(11)
P2 C13 1.8349(11)
P2 C22 1.8919(13)
P2 C19 1.8637(11)
K1 N2 2.8510(11)
K1 C29 3.3681(12)
K1 C30 3.0896(11)
K1 C25 3.0529(11)
K1 C26 3.3128(12)
K1 N1 2.8580(11)
K1 O1 2.650(5)
K1 O2 2.641(4)
P3 C30 1.8601(11)
P3 C31 1.8708(12)
P3 C34 1.8843(11)
Si1 N2 1.7470(10)
Si1 C37 1.8951(14)
Si1 C43A 1.9036(19)
Si1 C40 1.8916(14)
Si1 C43B 1.900(7)
C20 H20A 0.9800
C20 H20B 0.9800
C20 H20C 0.9800
C20 C19 1.5303(18)
N2 N1 1.2489(13)
C2 C3 1.4115(14)
C2 B1 1.6230(16)
C2 C1 1.4152(15)
C9 H9A 0.9800
C9 H9B 0.9800
C9 H9C 0.9800
C9 C7 1.5306(18)
C3 H3 0.9500
C3 C4 1.3935(16)
C29 H29 0.9500
C29 C28 1.3921(16)
C29 C30 1.4065(15)
C24 H24A 0.9800
C24 H24B 0.9800
C24 H24C 0.9800
C24 C22 1.5427(17)
C28 H28 0.9500
C28 C27 1.3862(17)
C30 C25 1.4313(14)
C13 C14 1.4141(15)
C13 C18 1.4039(15)
C22 H22 1.0000
C22 C23 1.5304(16)
C25 C26 1.4136(15)
C25 B1 1.6522(16)
C15 H15 0.9500
C15 C14 1.4124(15)
C15 C16 1.3910(16)
C26 H26 0.9500
C26 C27 1.3957(17)
C31 H31 1.0000
C31 C32 1.5301(16)
C31 C33 1.5326(16)
C45 H45A 0.9800
C45 H45B 0.9800
C45 H45C 0.9800
C45 H45D 0.9800
C45 H45E 0.9800
C45 H45F 0.9800
C45 C43A 1.514(2)
C45 C43B 1.632(7)
C27 H27 0.9500
C37 H37 1.0000
C37 C39 1.537(2)
C37 C38 1.534(2)
C14 B1 1.6380(15)
C7 H7 1.0000
C7 C8 1.5385(16)
C5 H5 0.9500
C5 C4 1.3904(17)
C5 C6 1.3941(15)
C10 H10 1.0000
C10 C11 1.5310(17)
C10 C12 1.5291(17)
C43A H43A 1.0000
C43A C44A 1.537(3)
C39 H39A 0.9800
C39 H39B 0.9800
C39 H39C 0.9800
C35 H35A 0.9800
C35 H35B 0.9800
C35 H35C 0.9800
C35 C34 1.5326(17)
C8 H8A 0.9800
C8 H8B 0.9800
C8 H8C 0.9800
C18 H18 0.9500
C18 C17 1.3879(17)
C11 H11A 0.9800
C11 H11B 0.9800
C11 H11C 0.9800
B1 H1 1.0000
C16 H16 0.9500
C16 C17 1.3910(18)
C32 H32A 0.9800
C32 H32B 0.9800
C32 H32C 0.9800
C4 H4 0.9500
C17 H17 0.9500
C1 C6 1.4051(15)
C36 H36A 0.9800
C36 H36B 0.9800
C36 H36C 0.9800
C36 C34 1.5312(17)
C33 H33A 0.9800
C33 H33B 0.9800
C33 H33C 0.9800
C38 H38A 0.9800
C38 H38B 0.9800
C38 H38C 0.9800
C42 H42A 0.9800
C42 H42B 0.9800
C42 H42C 0.9800
C42 C40 1.5304(18)
C34 H34 1.0000
C40 H40 1.0000
C40 C41 1.5370(17)
C6 H6 0.9500
C21 H21A 0.9800
C21 H21B 0.9800
C21 H21C 0.9800
C21 C19 1.5351(17)
C23 H23A 0.9800
C23 H23B 0.9800
C23 H23C 0.9800
C41 H41A 0.9800
C41 H41B 0.9800
C41 H41C 0.9800
C44A H44A 0.9800
C44A H44B 0.9800
C44A H44C 0.9800
C19 H19 1.0000
C12 H12A 0.9800
C12 H12B 0.9800
C12 H12C 0.9800
C46A H46A 0.9900
C46A H46B 0.9900
C46A C47A 1.565(17)
C46A O1 1.415(11)
C47A H47A 0.9900
C47A H47B 0.9900
C47A C48A 1.576(12)
C48A H48A 0.9900
C48A H48B 0.9900
C48A C49A 1.399(9)
C49A H49A 0.9900
C49A H49B 0.9900
C49A O1 1.422(8)
C43B H43B 1.0000
C43B C44B 1.495(12)
C44B H44D 0.9800
C44B H44E 0.9800
C44B H44F 0.9800
O2 C49B 1.417(6)
O2 C46B 1.444(6)
C49B H49C 0.9900
C49B H49D 0.9900
C49B C48B 1.380(8)
C48B H48C 0.9900
C48B H48D 0.9900
C48B C47B 1.301(8)
C47B H47C 0.9900
C47B H47D 0.9900
C47B C46B 1.532(10)
C46B H46C 0.9900
C46B H46D 0.9900

loop_
_smtbx_masks_void_nr
_smtbx_masks_void_average_x
_smtbx_masks_void_average_y
_smtbx_masks_void_average_z
_smtbx_masks_void_volume
_smtbx_masks_void_count_electrons
_smtbx_masks_void_content
1 -0.869 -0.119 0.000 673.6 35.9 None
